data_4125896
loop_
_publ_author_name
'Ivanov, Maxim V.'
'Chebny, Vincent J.'
'Talipov, Marat R.'
'Rathore, Rajendra'

_publ_section_title
;
 Poly-p-hydroquinone Ethers: Isoenergetic Molecular Wires with
 Length-Invariant Oxidation Potentials and Cation Radical Excitation
 Energies.
;
_journal_issue 12
_journal_name_full 'Journal of the American Chemical Society'
_journal_page_first 4334
_journal_page_last 4337
_journal_paper_doi 10.1021/jacs.7b01226
_journal_volume 139
_journal_year 2017
_chemical_formula_sum 'C56 H90 O6'
_chemical_formula_weight 859.28
_chemical_name_systematic
; 
 ? 
;
_space_group_IT_number 14
_symmetry_cell_setting monoclinic
_symmetry_space_group_name_Hall '-P 2ybc'
_symmetry_space_group_name_H-M 'P 1 21/c 1'
_atom_sites_solution_hydrogens geom
_atom_sites_solution_primary direct
_atom_sites_solution_secondary difmap
_audit_creation_method SHELXL-97
_cell_angle_alpha 90.00
_cell_angle_beta 100.5730(10)
_cell_angle_gamma 90.00
_cell_formula_units_Z 2
_cell_length_a 18.8592(13)
_cell_length_b 16.9002(12)
_cell_length_c 8.2712(6)
_cell_measurement_reflns_used 9127
_cell_measurement_temperature 100(2)
_cell_measurement_theta_max 31.5
_cell_measurement_theta_min 2.5
_cell_volume 2591.5(3)
_computing_cell_refinement 'SAINT v7.23A (Bruker, 2005)'
_computing_data_collection 'APEX2 v2.0-2 (Bruker, 2005)'
_computing_data_reduction 'SADABS-2004/1 (Bruker, 2005)'
_computing_molecular_graphics 'XP v5.1 (Bruker, 1998)'
_computing_publication_material 'XCIF v6.12 (Bruker, 2001)'
_computing_structure_refinement 'XL/SHELXTL v6.10 (Bruker, 2001)'
_computing_structure_solution 'XS/SHELXTL v6.12 (Bruker, 2001)'
_diffrn_ambient_temperature 100(2)
_diffrn_measured_fraction_theta_full 0.947
_diffrn_measured_fraction_theta_max 0.947
_diffrn_measurement_device_type 'Bruker APEX2 CCD detector'
_diffrn_measurement_method 'omega scan'
_diffrn_radiation_monochromator graphite
_diffrn_radiation_source 'fine-focus sealed tube'
_diffrn_radiation_type MoK\a
_diffrn_radiation_wavelength 0.71073
_diffrn_reflns_av_R_equivalents 0.0265
_diffrn_reflns_av_sigmaI/netI 0.0198
_diffrn_reflns_limit_h_max 27
_diffrn_reflns_limit_h_min -27
_diffrn_reflns_limit_k_max 24
_diffrn_reflns_limit_k_min 0
_diffrn_reflns_limit_l_max 12
_diffrn_reflns_limit_l_min 0
_diffrn_reflns_number 42294
_diffrn_reflns_theta_full 31.89
_diffrn_reflns_theta_max 31.89
_diffrn_reflns_theta_min 1.63
_exptl_absorpt_coefficient_mu 0.069
_exptl_absorpt_correction_T_max 0.9863
_exptl_absorpt_correction_T_min 0.9341
_exptl_absorpt_correction_type 'semi-empirical (SADABS procedure)'
_exptl_crystal_colour colorless
_exptl_crystal_density_diffrn 1.101
_exptl_crystal_density_method 'not measured'
_exptl_crystal_description shapeless
_exptl_crystal_F_000 948
_exptl_crystal_size_max 1.00
_exptl_crystal_size_mid 0.40
_exptl_crystal_size_min 0.20
_refine_diff_density_max 0.538
_refine_diff_density_min -0.191
_refine_diff_density_rms 0.047
_refine_ls_extinction_method none
_refine_ls_goodness_of_fit_ref 1.059
_refine_ls_hydrogen_treatment mixed
_refine_ls_matrix_type full
_refine_ls_number_parameters 292
_refine_ls_number_reflns 8446
_refine_ls_number_restraints 0
_refine_ls_restrained_S_all 1.059
_refine_ls_R_factor_all 0.0530
_refine_ls_R_factor_gt 0.0445
_refine_ls_shift/su_max 0.007
_refine_ls_shift/su_mean 0.000
_refine_ls_structure_factor_coef Fsqd
_refine_ls_weighting_details 'calc w=1/[\s^2^(Fo^2^)+(0.0799P)^2^+0.3224P] where P=(Fo^2^+2Fc^2^)/3'
_refine_ls_weighting_scheme calc
_refine_ls_wR_factor_gt 0.1249
_refine_ls_wR_factor_ref 0.1311
_reflns_number_gt 7048
_reflns_number_total 8446
_reflns_threshold_expression >2sigma(I)
_cod_data_source_file ja7b01226_si_002.cif
_cod_data_source_block rajt
_cod_original_sg_symbol_H-M 'P2(1)/c '
_cod_database_code 4125896

loop_
_symmetry_equiv_pos_as_xyz
'x, y, z'
'-x, y+1/2, -z+1/2'
'-x, -y, -z'
'x, -y-1/2, z-1/2'

loop_
_atom_site_label
_atom_site_type_symbol
_atom_site_fract_x
_atom_site_fract_y
_atom_site_fract_z
_atom_site_U_iso_or_equiv
_atom_site_adp_type
_atom_site_occupancy
_atom_site_symmetry_multiplicity
_atom_site_calc_flag
_atom_site_refinement_flags
O1 O 0.19096(3) 0.37219(4) 0.74310(8) 0.02301(13) Uani 1 1 d .
O2 O 0.47881(3) 0.32401(4) 0.71692(8) 0.02290(13) Uani 1 1 d .
O3 O 0.40241(3) 0.42111(3) 1.15619(7) 0.02061(12) Uani 1 1 d .
C1 C 0.39021(4) 0.39641(4) 0.82046(9) 0.01551(13) Uani 1 1 d .
C2 C 0.31748(4) 0.41061(4) 0.82526(9) 0.01723(14) Uani 1 1 d .
H2A H 0.3048 0.4553 0.8835 0.021 Uiso 1 1 calc R
C3 C 0.26351(4) 0.36053(5) 0.74636(9) 0.01783(14) Uani 1 1 d .
C4 C 0.28141(4) 0.29218(5) 0.66727(9) 0.01967(14) Uani 1 1 d .
C5 C 0.35347(4) 0.27911(5) 0.65777(9) 0.01930(14) Uani 1 1 d .
H5A H 0.3661 0.2336 0.6018 0.023 Uiso 1 1 calc R
C6 C 0.40755(4) 0.33169(4) 0.72918(9) 0.01677(14) Uani 1 1 d .
C7 C 0.44654(4) 0.44932(4) 0.91287(9) 0.01522(13) Uani 1 1 d .
C8 C 0.45084(4) 0.46221(4) 1.08235(9) 0.01576(13) Uani 1 1 d .
C9 C 0.49659(4) 0.48714(4) 0.83394(9) 0.01643(14) Uani 1 1 d .
H9 H 0.4948 0.4781 0.7199 0.020 Uiso 1 1 calc R
C10 C 0.22404(5) 0.23387(6) 0.59631(14) 0.0314(2) Uani 1 1 d .
H10A H 0.2464(8) 0.1851(9) 0.5623(18) 0.055(4) Uiso 1 1 d .
H10B H 0.1921(9) 0.2208(10) 0.673(2) 0.062(5) Uiso 1 1 d .
H10C H 0.1955(9) 0.2549(10) 0.503(2) 0.061(5) Uiso 1 1 d .
C11 C 0.17034(4) 0.44378(5) 0.81338(10) 0.02266(15) Uani 1 1 d .
H11A H 0.1895 0.4900 0.7617 0.027 Uiso 1 1 calc R
H11B H 0.1899 0.4450 0.9329 0.027 Uiso 1 1 calc R
C12 C 0.08846(4) 0.44674(6) 0.78331(11) 0.02732(18) Uani 1 1 d .
H12A H 0.0700 0.4402 0.6641 0.033 Uiso 1 1 calc R
H12B H 0.0733 0.4997 0.8155 0.033 Uiso 1 1 calc R
C13 C 0.05367(5) 0.38410(6) 0.87625(11) 0.02969(19) Uani 1 1 d .
H13A H 0.0013 0.3825 0.8314 0.036 Uiso 1 1 calc R
H13B H 0.0740 0.3317 0.8566 0.036 Uiso 1 1 calc R
C14 C 0.06461(5) 0.39853(6) 1.06108(11) 0.02931(18) Uani 1 1 d .
H14A H 0.1170 0.3989 1.1065 0.035 Uiso 1 1 calc R
H14B H 0.0452 0.4514 1.0808 0.035 Uiso 1 1 calc R
C15 C 0.02835(6) 0.33686(8) 1.15216(14) 0.0405(2) Uani 1 1 d .
H15A H 0.0490 0.2842 1.1360 0.049 Uiso 1 1 calc R
H15B H -0.0237 0.3351 1.1043 0.049 Uiso 1 1 calc R
C16 C 0.03743(8) 0.35356(9) 1.33552(15) 0.0520(3) Uani 1 1 d .
H16A H 0.0132 0.3122 1.3881 0.078 Uiso 1 1 calc R
H16B H 0.0161 0.4051 1.3525 0.078 Uiso 1 1 calc R
H16C H 0.0889 0.3542 1.3842 0.078 Uiso 1 1 calc R
C17 C 0.50196(4) 0.25290(5) 0.64853(11) 0.02270(16) Uani 1 1 d .
H17A H 0.4716 0.2420 0.5399 0.027 Uiso 1 1 calc R
H17B H 0.4983 0.2074 0.7221 0.027 Uiso 1 1 calc R
C18 C 0.57959(4) 0.26600(5) 0.63115(11) 0.02393(16) Uani 1 1 d .
H18A H 0.6061 0.2905 0.7334 0.029 Uiso 1 1 calc R
H18B H 0.5809 0.3035 0.5398 0.029 Uiso 1 1 calc R
C19 C 0.61775(4) 0.18986(5) 0.59798(11) 0.02436(16) Uani 1 1 d .
H19A H 0.5903 0.1639 0.4986 0.029 Uiso 1 1 calc R
H19B H 0.6190 0.1533 0.6919 0.029 Uiso 1 1 calc R
C20 C 0.69468(4) 0.20576(5) 0.57277(11) 0.02581(17) Uani 1 1 d .
H20A H 0.6932 0.2445 0.4824 0.031 Uiso 1 1 calc R
H20B H 0.7224 0.2298 0.6741 0.031 Uiso 1 1 calc R
C21 C 0.73353(5) 0.13174(6) 0.53194(14) 0.0339(2) Uani 1 1 d .
H21A H 0.7063 0.1082 0.4295 0.041 Uiso 1 1 calc R
H21B H 0.7343 0.0926 0.6214 0.041 Uiso 1 1 calc R
C22 C 0.81060(6) 0.14777(7) 0.50976(15) 0.0409(2) Uani 1 1 d .
H22A H 0.8330 0.0982 0.4840 0.061 Uiso 1 1 calc R
H22B H 0.8382 0.1700 0.6115 0.061 Uiso 1 1 calc R
H22C H 0.8102 0.1854 0.4195 0.061 Uiso 1 1 calc R
C23 C 0.41171(4) 0.42204(5) 1.33253(9) 0.02182(15) Uani 1 1 d .
H23A H 0.4638 0.4249 1.3797 0.026 Uiso 1 1 calc R
H23B H 0.3928 0.3721 1.3704 0.026 Uiso 1 1 calc R
C24 C 0.37335(5) 0.49137(5) 1.39556(10) 0.02423(16) Uani 1 1 d .
H24A H 0.3874 0.5407 1.3452 0.029 Uiso 1 1 calc R
H24B H 0.3895 0.4957 1.5161 0.029 Uiso 1 1 calc R
C25 C 0.29147(5) 0.48385(5) 1.35796(11) 0.02605(17) Uani 1 1 d .
H25A H 0.2751 0.4812 1.2373 0.031 Uiso 1 1 calc R
H25B H 0.2774 0.4338 1.4056 0.031 Uiso 1 1 calc R
C26 C 0.25373(5) 0.55261(6) 1.42603(12) 0.03067(19) Uani 1 1 d .
H26A H 0.2651 0.6021 1.3719 0.037 Uiso 1 1 calc R
H26B H 0.2731 0.5578 1.5452 0.037 Uiso 1 1 calc R
C27 C 0.17203(6) 0.54332(7) 1.40121(13) 0.0377(2) Uani 1 1 d .
H27A H 0.1526 0.5371 1.2823 0.045 Uiso 1 1 calc R
H27B H 0.1606 0.4945 1.4574 0.045 Uiso 1 1 calc R
C28 C 0.13506(7) 0.61291(10) 1.46630(17) 0.0547(3) Uani 1 1 d .
H28A H 0.0829 0.6037 1.4471 0.082 Uiso 1 1 calc R
H28B H 0.1452 0.6613 1.4094 0.082 Uiso 1 1 calc R
H28C H 0.1532 0.6187 1.5846 0.082 Uiso 1 1 calc R

loop_
_atom_site_aniso_label
_atom_site_aniso_U_11
_atom_site_aniso_U_22
_atom_site_aniso_U_33
_atom_site_aniso_U_23
_atom_site_aniso_U_13
_atom_site_aniso_U_12
O1 0.0136(2) 0.0257(3) 0.0295(3) -0.0067(2) 0.0037(2) -0.0005(2)
O2 0.0150(2) 0.0224(3) 0.0325(3) -0.0109(2) 0.0077(2) -0.0015(2)
O3 0.0218(3) 0.0244(3) 0.0169(2) -0.0010(2) 0.0069(2) -0.0082(2)
C1 0.0153(3) 0.0158(3) 0.0153(3) -0.0008(2) 0.0027(2) -0.0017(2)
C2 0.0160(3) 0.0173(3) 0.0184(3) -0.0024(2) 0.0032(2) -0.0007(2)
C3 0.0142(3) 0.0204(3) 0.0190(3) -0.0010(3) 0.0033(2) -0.0008(2)
C4 0.0172(3) 0.0206(3) 0.0212(3) -0.0038(3) 0.0034(2) -0.0036(3)
C5 0.0181(3) 0.0190(3) 0.0212(3) -0.0049(3) 0.0046(3) -0.0018(2)
C6 0.0147(3) 0.0183(3) 0.0178(3) -0.0014(2) 0.0043(2) -0.0005(2)
C7 0.0144(3) 0.0149(3) 0.0164(3) -0.0013(2) 0.0028(2) -0.0007(2)
C8 0.0150(3) 0.0159(3) 0.0168(3) 0.0000(2) 0.0040(2) -0.0012(2)
C9 0.0165(3) 0.0183(3) 0.0146(3) -0.0013(2) 0.0031(2) -0.0015(2)
C10 0.0212(4) 0.0318(5) 0.0414(5) -0.0165(4) 0.0062(3) -0.0091(3)
C11 0.0178(3) 0.0244(4) 0.0257(4) -0.0022(3) 0.0038(3) 0.0026(3)
C12 0.0176(3) 0.0366(5) 0.0274(4) 0.0007(3) 0.0032(3) 0.0061(3)
C13 0.0178(4) 0.0417(5) 0.0298(4) -0.0038(4) 0.0048(3) -0.0016(3)
C14 0.0246(4) 0.0352(5) 0.0287(4) 0.0004(3) 0.0066(3) 0.0082(3)
C15 0.0335(5) 0.0523(6) 0.0391(5) 0.0059(5) 0.0155(4) 0.0036(4)
C16 0.0636(8) 0.0590(8) 0.0388(6) 0.0148(5) 0.0238(5) 0.0255(6)
C17 0.0194(3) 0.0211(4) 0.0288(4) -0.0077(3) 0.0077(3) 0.0002(3)
C18 0.0191(3) 0.0240(4) 0.0303(4) -0.0067(3) 0.0085(3) -0.0002(3)
C19 0.0213(4) 0.0237(4) 0.0296(4) -0.0036(3) 0.0086(3) 0.0020(3)
C20 0.0206(4) 0.0276(4) 0.0304(4) -0.0053(3) 0.0078(3) 0.0018(3)
C21 0.0267(4) 0.0307(5) 0.0471(6) -0.0038(4) 0.0140(4) 0.0063(3)
C22 0.0281(5) 0.0489(6) 0.0494(6) 0.0002(5) 0.0168(4) 0.0101(4)
C23 0.0247(4) 0.0250(4) 0.0166(3) 0.0033(3) 0.0061(3) -0.0018(3)
C24 0.0252(4) 0.0288(4) 0.0194(3) -0.0030(3) 0.0058(3) -0.0026(3)
C25 0.0254(4) 0.0294(4) 0.0246(4) -0.0016(3) 0.0077(3) -0.0028(3)
C26 0.0281(4) 0.0363(5) 0.0290(4) -0.0040(4) 0.0088(3) 0.0007(3)
C27 0.0287(5) 0.0529(6) 0.0334(5) -0.0012(4) 0.0102(4) 0.0026(4)
C28 0.0411(6) 0.0766(10) 0.0487(7) -0.0040(6) 0.0147(5) 0.0206(6)

loop_
_atom_type_symbol
_atom_type_description
_atom_type_scat_dispersion_real
_atom_type_scat_dispersion_imag
_atom_type_scat_source
C C 0.0033 0.0016 'International Tables Vol C Tables 4.2.6.8 and 6.1.1.4'
H H 0.0000 0.0000 'International Tables Vol C Tables 4.2.6.8 and 6.1.1.4'
O O 0.0106 0.0060 'International Tables Vol C Tables 4.2.6.8 and 6.1.1.4'

loop_
_geom_angle_atom_site_label_1
_geom_angle_atom_site_label_2
_geom_angle_atom_site_label_3
_geom_angle
_geom_angle_site_symmetry_1
_geom_angle_site_symmetry_3
C3 O1 C11 117.21(6) . .
C6 O2 C17 118.87(6) . .
C8 O3 C23 118.53(6) . .
C2 C1 C6 118.40(6) . .
C2 C1 C7 119.55(6) . .
C6 C1 C7 122.05(6) . .
C3 C2 C1 121.25(7) . .
O1 C3 C2 124.11(7) . .
O1 C3 C4 115.66(6) . .
C2 C3 C4 120.21(7) . .
C5 C4 C3 118.61(7) . .
C5 C4 C10 120.96(7) . .
C3 C4 C10 120.42(7) . .
C4 C5 C6 121.23(7) . .
O2 C6 C5 123.82(6) . .
O2 C6 C1 116.24(6) . .
C5 C6 C1 119.94(7) . .
C9 C7 C8 118.34(6) . .
C9 C7 C1 120.98(6) . .
C8 C7 C1 120.68(6) . .
O3 C8 C9 123.98(6) . 3_667
O3 C8 C7 116.27(6) . .
C9 C8 C7 119.73(6) 3_667 .
C8 C9 C7 121.92(6) 3_667 .
O1 C11 C12 107.83(7) . .
C11 C12 C13 114.38(7) . .
C14 C13 C12 113.75(8) . .
C15 C14 C13 113.39(9) . .
C14 C15 C16 112.85(11) . .
O2 C17 C18 106.58(6) . .
C17 C18 C19 112.99(7) . .
C18 C19 C20 111.59(7) . .
C21 C20 C19 113.24(8) . .
C20 C21 C22 112.98(9) . .
O3 C23 C24 112.33(6) . .
C23 C24 C25 113.22(7) . .
C26 C25 C24 112.68(7) . .
C25 C26 C27 113.63(8) . .
C28 C27 C26 113.05(10) . .

loop_
_geom_bond_atom_site_label_1
_geom_bond_atom_site_label_2
_geom_bond_distance
_geom_bond_site_symmetry_2
O1 C3 1.3778(9) .
O1 C11 1.4268(10) .
O2 C6 1.3724(9) .
O2 C17 1.4301(9) .
O3 C8 1.3764(8) .
O3 C23 1.4369(9) .
C1 C2 1.4003(10) .
C1 C6 1.4014(10) .
C1 C7 1.4881(10) .
C2 C3 1.3908(10) .
C3 C4 1.3990(10) .
C4 C5 1.3931(10) .
C4 C10 1.5012(11) .
C5 C6 1.3991(10) .
C7 C9 1.3970(10) .
C7 C8 1.4062(9) .
C8 C9 1.3939(10) 3_667
C9 C8 1.3939(10) 3_667
C11 C12 1.5192(11) .
C12 C13 1.5256(13) .
C13 C14 1.5243(13) .
C14 C15 1.5200(15) .
C15 C16 1.5211(16) .
C17 C18 1.5134(11) .
C18 C19 1.5236(11) .
C19 C20 1.5271(11) .
C20 C21 1.5187(12) .
C21 C22 1.5224(14) .
C23 C24 1.5186(12) .
C24 C25 1.5236(12) .
C25 C26 1.5235(13) .
C26 C27 1.5248(14) .
C27 C28 1.5156(16) .
